data_7713698
loop_
_publ_author_name
'Lal, Sohan'
'Staples, Richard J.'
'Shreeve, Jean'ne M.'

_publ_section_title
;
 Trinitromethyl-Triazolone (TNMTO): A Highly Dense Oxidizer
;
_journal_name_full 'Dalton Transactions'
_journal_paper_doi 10.1039/D3DT02232C
_journal_year 2023
_chemical_formula_moiety 'C4 H2 N5 O6, H4 N, H2 O'
_chemical_formula_sum 'C4 H8 N6 O7'
_chemical_formula_weight 252.16
_chemical_melting_point 506
_space_group_crystal_system monoclinic
_space_group_IT_number 9
_space_group_name_Hall 'I -2ya'
_space_group_name_H-M_alt 'I 1 a 1'
_atom_sites_solution_hydrogens difmap
_atom_sites_solution_primary dual
_audit_creation_date 2023-06-01
_audit_creation_method
;
Olex2 1.5
(compiled 2023.03.06 svn.rbb2c1857 for OlexSys, GUI svn.r6748)
;
_audit_update_record
;
2023-06-07 deposited with the CCDC.	2023-08-09 downloaded from the CCDC.
;
_cell_angle_alpha 90
_cell_angle_beta 96.6790(10)
_cell_angle_gamma 90
_cell_formula_units_Z 4
_cell_length_a 8.26070(10)
_cell_length_b 9.13530(10)
_cell_length_c 12.5011(2)
_cell_measurement_reflns_used 3564
_cell_measurement_temperature 100.00(10)
_cell_measurement_theta_max 77.4620
_cell_measurement_theta_min 5.9930
_cell_volume 936.98(2)
_computing_cell_refinement 'CrysAlisPro 1.171.42.80a (Rigaku OD, 2023)'
_computing_data_collection 'CrysAlisPro 1.171.42.80a (Rigaku OD, 2023)'
_computing_data_reduction 'CrysAlisPro 1.171.42.80a (Rigaku OD, 2023)'
_computing_molecular_graphics
;
O. V. Dolomanov, L. J. Bourhis, R. J. Gildea, J. A. K. Howard and H. Puschmann,
OLEX2: a complete structure solution, refinement and analysis program.
J. Appl. Cryst. (2009). 42, 339-341.
;
_computing_publication_material
;
O. V. Dolomanov, L. J. Bourhis, R. J. Gildea, J. A. K. Howard and H. Puschmann,
OLEX2: a complete structure solution, refinement and analysis program.
J. Appl. Cryst. (2009). 42, 339-341.
;
_computing_structure_refinement 'SHELXL 2018/3 (Sheldrick, 2015)'
_computing_structure_solution 'SHELXT  (Sheldrick, 2015)'
_diffrn_ambient_environment N~2~
_diffrn_ambient_temperature 100.00(10)
_diffrn_detector 'Hybrid Pixel Array Detector'
_diffrn_detector_area_resol_mean 10.0000
_diffrn_detector_type HyPix
_diffrn_measured_fraction_theta_full 1.000
_diffrn_measured_fraction_theta_max 0.981
_diffrn_measurement_details
;
List of Runs (angles in degrees, time in seconds):

  # Type    Start    End  Width  t~exp~   \w     \q     \k     \f   Frames
#--------------------------------------------------------------------------
  1  \w    -53.00 -20.00   0.50    0.19    --  -91.75  45.00 120.00   66
  2  \w    -39.00  28.00   0.50    0.05    --  -47.10  19.00  30.00  134
  3  \w    -78.00  12.00   0.50    0.05    --  -47.10 102.00 -71.00  180
  4  \w    -79.00 -21.00   0.50    0.19    --  -91.75 102.00 -71.00  116
  5  \w    -39.00  28.00   0.50    0.05    --  -47.10  19.00 -90.00  134
  6  \w   -120.00 -35.00   0.50    0.05    --  -47.10 -37.00 -90.00  170
  7  \w   -120.00 -35.00   0.50    0.05    --  -47.10 -37.00  90.00  170
  8  \w   -120.00 -35.00   0.50    0.05    --  -47.10 -37.00   0.00  170
  9  \w   -120.00 -35.00   0.50    0.05    --  -47.10 -37.00-180.00  170
 10  \w   -120.00 -83.00   0.50    0.05    --  -47.10 -37.00-120.00   74
 11  \w   -162.00 -87.00   0.50    0.19    --  -91.75-102.00-174.00  150
 12  \w     42.00  94.00   0.50    0.19    --  113.25 -77.00  60.00  104
 13  \w     42.00  94.00   0.50    0.19    --  113.25 -77.00 120.00  104
 14  \w     42.00  69.00   0.50    0.19    --  113.25 -61.00  30.00   54
 15  \w     42.00  94.00   0.50    0.19    --  113.25 -77.00 -30.00  104
 16  \w     42.00  69.00   0.50    0.19    --  113.25 -61.00   0.00   54
 17  \w     42.00  69.00   0.50    0.19    --  113.25 -61.00 -60.00   54
 18  \w     42.00  69.00   0.50    0.19    --  113.25 -61.00 -30.00   54
 19  \w     42.00  69.00   0.50    0.19    --  113.25 -61.00-120.00   54
 20  \w     42.00  69.00   0.50    0.19    --  113.25 -61.00-180.00   54
 21  \w     42.00  94.00   0.50    0.19    --  113.25 -77.00-150.00  104
 22  \w     42.00 104.00   0.50    0.19    --  113.25 -94.00-120.00  124
 23  \w     10.00  81.00   0.50    0.05    --   47.10-102.00-174.00  142
 24  \w     43.00 104.00   0.50    0.19    --  113.25-102.00-174.00  122
 25  \w     44.00 108.00   0.50    0.19    --  113.25-125.00 -60.00  128
 26  \w     44.00 108.00   0.50    0.19    --  113.25-125.00 -30.00  128
 27  \w    100.00 178.00   0.50    0.19    --  113.25  15.00  30.00  156
 28  \w    106.00 178.00   0.50    0.19    --  113.25  61.00 -30.00  144
 29  \w    108.00 178.00   0.50    0.19    --  113.25 102.00 -71.00  140
;
_diffrn_measurement_device 'four-circle diffractometer'
_diffrn_measurement_device_type 'XtaLAB Synergy, Dualflex, HyPix'
_diffrn_measurement_method '\w scans'
_diffrn_orient_matrix_type 'CrysAlisPro convention (1999,Acta A55,543-557)'
_diffrn_orient_matrix_UB_11 0.0443529000
_diffrn_orient_matrix_UB_12 -0.0882175000
_diffrn_orient_matrix_UB_13 0.1043171000
_diffrn_orient_matrix_UB_21 -0.0857940000
_diffrn_orient_matrix_UB_22 -0.1354804000
_diffrn_orient_matrix_UB_23 -0.0535380000
_diffrn_orient_matrix_UB_31 0.1610708000
_diffrn_orient_matrix_UB_32 -0.0479712000
_diffrn_orient_matrix_UB_33 -0.0404820000
_diffrn_radiation_monochromator mirror
_diffrn_radiation_probe x-ray
_diffrn_radiation_type 'Cu K\a'
_diffrn_radiation_wavelength 1.54184
_diffrn_reflns_av_R_equivalents 0.0309
_diffrn_reflns_av_unetI/netI 0.0311
_diffrn_reflns_Laue_measured_fraction_full 1.000
_diffrn_reflns_Laue_measured_fraction_max 0.981
_diffrn_reflns_limit_h_max 10
_diffrn_reflns_limit_h_min -8
_diffrn_reflns_limit_k_max 11
_diffrn_reflns_limit_k_min -11
_diffrn_reflns_limit_l_max 15
_diffrn_reflns_limit_l_min -15
_diffrn_reflns_number 5189
_diffrn_reflns_point_group_measured_fraction_full 0.766
_diffrn_reflns_point_group_measured_fraction_max 0.713
_diffrn_reflns_theta_full 67.684
_diffrn_reflns_theta_max 80.141
_diffrn_reflns_theta_min 6.014
_diffrn_source 'micro-focus sealed X-ray tube'
_diffrn_source_current 1
_diffrn_source_type 'PhotonJet (Cu) X-ray Source'
_diffrn_source_voltage 50
_exptl_absorpt_coefficient_mu 1.507
_exptl_absorpt_correction_T_max 1.000
_exptl_absorpt_correction_T_min 0.933
_exptl_absorpt_correction_type gaussian
_exptl_absorpt_process_details
;
CrysAlisPro 1.171.42.80a (Rigaku Oxford Diffraction, 2023)
Numerical absorption correction based on gaussian integration over
a multifaceted crystal model
Empirical absorption correction using spherical harmonics,
implemented in SCALE3 ABSPACK scaling algorithm.
;
_exptl_crystal_colour yellow
_exptl_crystal_colour_primary yellow
_exptl_crystal_density_diffrn 1.788
_exptl_crystal_description block
_exptl_crystal_F_000 520
_exptl_crystal_recrystallization_method 'Re-crystallisation from solvent: CH3CN'
_exptl_crystal_size_max 0.111
_exptl_crystal_size_mid 0.07
_exptl_crystal_size_min 0.062
_refine_diff_density_max 0.148
_refine_diff_density_min -0.218
_refine_diff_density_rms 0.048
_refine_ls_abs_structure_details
;
 Refined as an inversion twin.
;
_refine_ls_abs_structure_Flack 0.6(4)
_refine_ls_extinction_method none
_refine_ls_goodness_of_fit_ref 1.065
_refine_ls_hydrogen_treatment refall
_refine_ls_matrix_type full
_refine_ls_number_parameters 187
_refine_ls_number_reflns 1465
_refine_ls_number_restraints 2
_refine_ls_restrained_S_all 1.064
_refine_ls_R_factor_all 0.0295
_refine_ls_R_factor_gt 0.0286
_refine_ls_shift/su_max 0.000
_refine_ls_shift/su_mean 0.000
_refine_ls_structure_factor_coef Fsqd
_refine_ls_weighting_details 'w=1/[\s^2^(Fo^2^)+(0.0512P)^2^+0.1483P] where P=(Fo^2^+2Fc^2^)/3'
_refine_ls_weighting_scheme calc
_refine_ls_wR_factor_gt 0.0756
_refine_ls_wR_factor_ref 0.0765
_reflns_Friedel_coverage 0.450
_reflns_Friedel_fraction_full 0.531
_reflns_Friedel_fraction_max 0.444
_reflns_number_gt 1424
_reflns_number_total 1465
_reflns_threshold_expression 'I > 2\s(I)'
_cod_data_source_file d3dt02232c2.cif
_cod_data_source_block js623b
_cod_database_code 7713698
_shelx_shelxl_version_number 2018/3
_chemical_oxdiff_formula C5H8N8O10
_chemical_oxdiff_usercomment SOHAN-626
_shelx_space_group_comment
;
The symmetry employed for this shelxl refinement is uniquely defined
by the following loop, which should always be used as a source of
symmetry information in preference to the above space-group names.
They are only intended as comments.
;
_shelx_estimated_absorpt_t_max 0.912
_shelx_estimated_absorpt_t_min 0.851
_olex2_refinement_description
;
1. Twinned data refinement
 Scales: 0.4(4)
 0.6(4)
;
_olex2_diffrn_ambient_temperature_device 'Oxford Cryosystems'
_olex2_submission_original_sample_id SOHAN-626
_olex2_submission_special_instructions 'No special instructions were received'
_oxdiff_exptl_absorpt_empirical_details
;
Empirical correction (ABSPACK) includes:
- Absorption correction using spherical harmonics
- Frame scaling
;
_oxdiff_exptl_absorpt_empirical_full_max 1.196
_oxdiff_exptl_absorpt_empirical_full_min 0.853

loop_
_space_group_symop_operation_xyz
'x, y, z'
'x+1/2, -y, z'
'x+1/2, y+1/2, z+1/2'
'x+1, -y+1/2, z+1/2'

loop_
_atom_site_label
_atom_site_type_symbol
_atom_site_fract_x
_atom_site_fract_y
_atom_site_fract_z
_atom_site_U_iso_or_equiv
_atom_site_adp_type
_atom_site_occupancy
_atom_site_site_symmetry_order
_atom_site_calc_flag
_atom_site_refinement_flags_posn
_atom_site_refinement_flags_adp
_atom_site_refinement_flags_occupancy
_atom_site_disorder_assembly
_atom_site_disorder_group
O1 O 0.5109(2) 0.65664(19) 0.47707(15) 0.0211(4) Uani 1 1 d . . . . .
O2 O 0.3857(2) 0.2337(2) 0.64047(14) 0.0221(4) Uani 1 1 d . . . . .
O3 O 0.7510(2) 0.38720(19) 0.24421(15) 0.0186(4) Uani 1 1 d . . . . .
O4 O 0.7770(2) 0.16077(19) 0.19009(14) 0.0202(4) Uani 1 1 d . . . . .
O5 O 0.7423(2) -0.0132(2) 0.43176(15) 0.0250(4) Uani 1 1 d . . . . .
O6 O 0.5602(3) -0.0206(2) 0.29370(18) 0.0334(5) Uani 1 1 d . . . . .
N1 N 0.4422(3) 0.4453(2) 0.55791(17) 0.0162(4) Uani 1 1 d . . . . .
H1 H 0.395(4) 0.491(4) 0.607(3) 0.026(9) Uiso 1 1 d . . . . .
N2 N 0.5966(3) 0.4378(2) 0.41633(17) 0.0153(4) Uani 1 1 d . . . . .
H2 H 0.648(5) 0.480(4) 0.370(3) 0.030(9) Uiso 1 1 d . . . . .
N3 N 0.5291(2) 0.2167(2) 0.49703(17) 0.0151(4) Uani 1 1 d . . . . .
N4 N 0.7340(2) 0.2504(2) 0.25712(17) 0.0143(4) Uani 1 1 d . . . . .
N5 N 0.6580(3) 0.0457(2) 0.35691(17) 0.0166(4) Uani 1 1 d . . . . .
C1 C 0.5156(3) 0.5236(3) 0.4837(2) 0.0148(4) Uani 1 1 d . . . . .
C2 C 0.4495(3) 0.2939(3) 0.5692(2) 0.0160(4) Uani 1 1 d . . . . .
C3 C 0.5975(3) 0.2892(3) 0.42314(18) 0.0144(4) Uani 1 1 d . . . . .
C4 C 0.6706(3) 0.2037(3) 0.34633(19) 0.0159(5) Uani 1 1 d . . . . .
N6 N 0.5086(3) -0.0838(2) 0.60521(18) 0.0177(4) Uani 1 1 d . . . . .
H6A H 0.416(4) -0.089(4) 0.637(3) 0.019(8) Uiso 1 1 d . . . . .
H6B H 0.519(4) -0.001(4) 0.569(3) 0.029(9) Uiso 1 1 d . . . . .
H6C H 0.507(4) -0.170(4) 0.566(3) 0.021(8) Uiso 1 1 d . . . . .
H6D H 0.597(5) -0.094(5) 0.658(4) 0.040(10) Uiso 1 1 d . . . . .
O7 O 0.7204(3) 0.6758(2) 0.30926(17) 0.0242(4) Uani 1 1 d . . . . .
H7A H 0.784(5) 0.724(4) 0.276(3) 0.025(9) Uiso 1 1 d . . . . .
H7B H 0.672(5) 0.748(5) 0.338(3) 0.034(10) Uiso 1 1 d . . . . .

loop_
_atom_site_aniso_label
_atom_site_aniso_U_11
_atom_site_aniso_U_22
_atom_site_aniso_U_33
_atom_site_aniso_U_23
_atom_site_aniso_U_13
_atom_site_aniso_U_12
O1 0.0303(9) 0.0121(8) 0.0226(9) -0.0016(7) 0.0098(7) 0.0012(7)
O2 0.0311(9) 0.0177(9) 0.0199(10) 0.0017(8) 0.0124(8) -0.0001(8)
O3 0.0259(8) 0.0118(8) 0.0201(8) 0.0007(6) 0.0104(6) 0.0000(7)
O4 0.0248(9) 0.0190(8) 0.0180(8) -0.0038(7) 0.0082(7) 0.0049(7)
O5 0.0301(9) 0.0184(9) 0.0251(9) 0.0029(7) -0.0021(7) 0.0060(8)
O6 0.0470(12) 0.0172(9) 0.0318(11) -0.0004(8) -0.0129(9) -0.0091(8)
N1 0.0207(10) 0.0137(10) 0.0151(9) -0.0010(8) 0.0064(7) 0.0022(8)
N2 0.0187(9) 0.0138(10) 0.0142(9) -0.0002(8) 0.0052(7) -0.0005(8)
N3 0.0178(9) 0.0124(9) 0.0155(9) 0.0005(8) 0.0037(7) 0.0014(8)
N4 0.0152(8) 0.0135(10) 0.0152(9) -0.0003(7) 0.0057(7) 0.0022(8)
N5 0.0206(9) 0.0139(10) 0.0156(9) -0.0015(8) 0.0035(7) 0.0008(8)
C1 0.0164(10) 0.0145(10) 0.0140(10) -0.0014(9) 0.0032(8) 0.0007(9)
C2 0.0190(10) 0.0144(11) 0.0148(10) -0.0007(9) 0.0029(8) -0.0008(9)
C3 0.0148(9) 0.0142(11) 0.0139(10) -0.0008(9) 0.0008(8) -0.0010(9)
C4 0.0177(10) 0.0129(12) 0.0174(12) 0.0006(9) 0.0036(9) 0.0008(9)
N6 0.0230(10) 0.0126(9) 0.0182(10) -0.0001(8) 0.0052(8) -0.0008(9)
O7 0.0340(9) 0.0143(9) 0.0279(10) -0.0002(8) 0.0188(8) -0.0021(8)

loop_
_atom_type_symbol
_atom_type_description
_atom_type_scat_dispersion_real
_atom_type_scat_dispersion_imag
_atom_type_scat_source
C C 0.0181 0.0091 'International Tables Vol C Tables 4.2.6.8 and 6.1.1.4'
H H 0.0000 0.0000 'International Tables Vol C Tables 4.2.6.8 and 6.1.1.4'
N N 0.0311 0.0180 'International Tables Vol C Tables 4.2.6.8 and 6.1.1.4'
O O 0.0492 0.0322 'International Tables Vol C Tables 4.2.6.8 and 6.1.1.4'

loop_
_exptl_crystal_face_index_h
_exptl_crystal_face_index_k
_exptl_crystal_face_index_l
_exptl_crystal_face_perp_dist
0 1 0 0.0367
0 -1 0 0.0349
0 0 1 0.0386
0 0 -1 0.0232
1 -1 0 0.0423
-1 1 0 0.0280
1 0 0 0.0461
-1 0 0 0.0320

loop_
_geom_angle_atom_site_label_1
_geom_angle_atom_site_label_2
_geom_angle_atom_site_label_3
_geom_angle
_geom_angle_site_symmetry_1
_geom_angle_site_symmetry_3
_geom_angle_publ_flag
C1 N1 H1 120(2) . . ?
C1 N1 C2 124.8(2) . . ?
C2 N1 H1 115(2) . . ?
C1 N2 H2 119(3) . . ?
C3 N2 H2 120(3) . . ?
C3 N2 C1 121.9(2) . . ?
C3 N3 C2 118.71(19) . . ?
O3 N4 C4 118.3(2) . . ?
O4 N4 O3 121.0(2) . . ?
O4 N4 C4 120.7(2) . . ?
O5 N5 C4 117.8(2) . . ?
O6 N5 O5 123.4(2) . . ?
O6 N5 C4 118.8(2) . . ?
O1 C1 N1 123.7(2) . . ?
O1 C1 N2 122.6(2) . . ?
N1 C1 N2 113.7(2) . . ?
O2 C2 N1 120.4(2) . . ?
O2 C2 N3 122.1(2) . . ?
N3 C2 N1 117.6(2) . . ?
N2 C3 C4 120.3(2) . . ?
N3 C3 N2 123.1(2) . . ?
N3 C3 C4 116.5(2) . . ?
N4 C4 N5 115.2(2) . . ?
N4 C4 C3 128.0(2) . . ?
C3 C4 N5 116.3(2) . . ?
H6A N6 H6B 114(3) . . ?
H6A N6 H6C 103(3) . . ?
H6A N6 H6D 108(3) . . ?
H6B N6 H6C 116(3) . . ?
H6B N6 H6D 110(3) . . ?
H6C N6 H6D 105(3) . . ?
H7A O7 H7B 99(3) . . ?

loop_
_geom_bond_atom_site_label_1
_geom_bond_atom_site_label_2
_geom_bond_distance
_geom_bond_site_symmetry_2
_geom_bond_publ_flag
O1 C1 1.219(3) . ?
O2 C2 1.218(3) . ?
O3 N4 1.270(3) . ?
O4 N4 1.252(3) . ?
O5 N5 1.224(3) . ?
O6 N5 1.223(3) . ?
N1 H1 0.87(4) . ?
N1 C1 1.367(3) . ?
N1 C2 1.392(3) . ?
N2 H2 0.85(4) . ?
N2 C1 1.379(3) . ?
N2 C3 1.360(3) . ?
N3 C2 1.371(3) . ?
N3 C3 1.317(3) . ?
N4 C4 1.355(3) . ?
N5 C4 1.454(3) . ?
C3 C4 1.425(3) . ?
N6 H6A 0.90(4) . ?
N6 H6B 0.89(4) . ?
N6 H6C 0.93(4) . ?
N6 H6D 0.93(5) . ?
O7 H7A 0.83(4) . ?
O7 H7B 0.87(4) . ?

loop_
_geom_hbond_atom_site_label_D
_geom_hbond_atom_site_label_H
_geom_hbond_atom_site_label_A
_geom_hbond_distance_DH
_geom_hbond_distance_HA
_geom_hbond_distance_DA
_geom_hbond_angle_DHA
_geom_hbond_site_symmetry_A
_geom_hbond_publ_flag
N1 H1 O4 0.87(4) 2.16(4) 2.999(3) 161(3) 3_455 yes
N1 H1 O6 0.87(4) 2.57(4) 3.073(3) 117(3) 4_455 yes
N2 H2 O3 0.85(4) 2.05(4) 2.666(3) 128(3) . yes
N2 H2 O7 0.85(4) 2.06(4) 2.807(3) 146(4) . yes
N6 H6A O3 0.90(4) 2.03(4) 2.911(3) 165(3) 3_445 yes
N6 H6B N3 0.89(4) 2.19(4) 3.073(3) 172(3) . yes
N6 H6C O1 0.93(4) 1.94(4) 2.863(3) 177(3) 1_545 yes
N6 H6D O3 0.93(5) 2.46(4) 3.073(3) 124(3) 4_455 yes
N6 H6D O7 0.93(5) 2.17(5) 3.039(3) 155(4) 4_455 yes
O7 H7A O2 0.83(4) 1.98(4) 2.696(3) 144(4) 3_554 yes
O7 H7B O6 0.87(4) 2.34(4) 3.070(3) 141(3) 1_565 yes

loop_
_geom_torsion_atom_site_label_1
_geom_torsion_atom_site_label_2
_geom_torsion_atom_site_label_3
_geom_torsion_atom_site_label_4
_geom_torsion
_geom_torsion_site_symmetry_1
_geom_torsion_site_symmetry_2
_geom_torsion_site_symmetry_3
_geom_torsion_site_symmetry_4
_geom_torsion_publ_flag
O3 N4 C4 N5 -178.71(19) . . . . ?
O3 N4 C4 C3 9.5(4) . . . . ?
O4 N4 C4 N5 0.2(3) . . . . ?
O4 N4 C4 C3 -171.5(2) . . . . ?
O5 N5 C4 N4 114.3(3) . . . . ?
O5 N5 C4 C3 -73.0(3) . . . . ?
O6 N5 C4 N4 -68.4(3) . . . . ?
O6 N5 C4 C3 104.3(3) . . . . ?
N2 C3 C4 N4 -5.2(4) . . . . ?
N2 C3 C4 N5 -176.9(2) . . . . ?
N3 C3 C4 N4 173.0(2) . . . . ?
N3 C3 C4 N5 1.3(3) . . . . ?
C1 N1 C2 O2 177.1(2) . . . . ?
C1 N1 C2 N3 -3.5(4) . . . . ?
C1 N2 C3 N3 -3.5(3) . . . . ?
C1 N2 C3 C4 174.6(2) . . . . ?
C2 N1 C1 O1 -178.1(2) . . . . ?
C2 N1 C1 N2 1.8(4) . . . . ?
C2 N3 C3 N2 1.6(3) . . . . ?
C2 N3 C3 C4 -176.5(2) . . . . ?
C3 N2 C1 O1 -178.4(2) . . . . ?
C3 N2 C1 N1 1.6(3) . . . . ?
C3 N3 C2 O2 -178.9(2) . . . . ?
C3 N3 C2 N1 1.7(3) . . . . ?

loop_
_twin_individual_id
_twin_individual_mass_fraction_refined
1 0.4(4)
2 0.6(4)

loop_
_exptl_oxdiff_crystal_face_indexfrac_h
_exptl_oxdiff_crystal_face_indexfrac_k
_exptl_oxdiff_crystal_face_indexfrac_l
_exptl_oxdiff_crystal_face_x
_exptl_oxdiff_crystal_face_y
_exptl_oxdiff_crystal_face_z
-0.0005 0.9992 0.0009 -0.0881 -0.1354 -0.0480
0.0005 -0.9992 -0.0009 0.0881 0.1354 0.0480
-0.0003 -0.0003 1.0002 0.1043 -0.0535 -0.0405
0.0003 0.0003 -1.0002 -0.1043 0.0535 0.0405
1.0007 -0.9987 -0.0008 0.1324 0.0495 0.2091
-1.0007 0.9987 0.0008 -0.1324 -0.0495 -0.2091
1.0002 0.0004 0.0001 0.0443 -0.0859 0.1611
-1.0002 -0.0004 -0.0001 -0.0443 0.0859 -0.1611
